data_2239301
loop_
_publ_author_name
'Starosta, Wojciech'
'Leciejewicz, Janusz'

_publ_section_title
;
 (\m-Dihydrogen
 pyrazine-2,3,5,6-tetracarboxylato-\k^6^<i>O</i>^2^,<i>N</i>^1^,<i>O</i>^6^;<i>O</i>^3^,<i>N</i>^4^,<i>O</i>^5^)bis(diaqualithium)
 monohydrate
;
_journal_issue 5
_journal_name_full 'Acta Crystallographica Section E'
_journal_page_first m172
_journal_paper_doi 10.1107/S1600536814007223
_journal_volume 70
_journal_year 2014
_chemical_formula_iupac '[Li2 (C8 H2 N2 O8) (H2 O)4], H2 O'
_chemical_formula_moiety 'C8 H10 Li2 N2 O12, H2 O'
_chemical_formula_sum 'C8 H12 Li2 N2 O13'
_chemical_formula_weight 358.08
_chemical_name_systematic
'(\m-Dihydrogen pyrazine-2,3,5,6-tetracarboxylato-\k^6^<i>O</i>^2^,<i>N</i>^1^,<i>O</i>^6^;<i>O</i>^3^,<i>N</i>^4^,<i>O</i>^5^)bis(diaqualithium) monohydrate'
_space_group_IT_number 72
_symmetry_cell_setting orthorhombic
_symmetry_space_group_name_Hall '-I 2 2c'
_symmetry_space_group_name_H-M 'I b a m'
_atom_sites_solution_hydrogens geom
_atom_sites_solution_primary direct
_atom_sites_solution_secondary difmap
_audit_creation_method SHELXL-97
_cell_angle_alpha 90.00
_cell_angle_beta 90.00
_cell_angle_gamma 90.00
_cell_formula_units_Z 4
_cell_length_a 6.3807(4)
_cell_length_b 9.8331(6)
_cell_length_c 22.1717(16)
_cell_measurement_temperature 293(2)
_cell_volume 1391.10(16)
_computing_cell_refinement '<i>CrysAlis PRO</i> (Agilent, 2011)'
_computing_data_collection '<i>CrysAlis PRO</i> (Agilent, 2011)'
_computing_data_reduction '<i>CrysAlis PRO</i> (Agilent, 2011)'
_computing_molecular_graphics 'SHELXTL (Sheldrick, 2008)'
_computing_publication_material 'SHELXTL (Sheldrick, 2008)'
_computing_structure_refinement 'SHELXL97 (Sheldrick, 2008)'
_computing_structure_solution 'SHELXS97 (Sheldrick, 2008)'
_diffrn_ambient_temperature 293(2)
_diffrn_detector_area_resol_mean 16.0131
_diffrn_measured_fraction_theta_full 0.998
_diffrn_measured_fraction_theta_max 0.928
_diffrn_measurement_device_type 'Agilent SuperNova (Dual, Cu at zero, Eos)'
_diffrn_measurement_method '\w scans'
_diffrn_radiation_monochromator mirror
_diffrn_radiation_source 'SuperNova (Mo) X-ray Source'
_diffrn_radiation_type MoK\a
_diffrn_radiation_wavelength 0.71073
_diffrn_reflns_av_R_equivalents 0.0606
_diffrn_reflns_av_sigmaI/netI 0.0369
_diffrn_reflns_limit_h_max 8
_diffrn_reflns_limit_h_min -8
_diffrn_reflns_limit_k_max 13
_diffrn_reflns_limit_k_min -12
_diffrn_reflns_limit_l_max 29
_diffrn_reflns_limit_l_min -29
_diffrn_reflns_number 3622
_diffrn_reflns_theta_full 25.00
_diffrn_reflns_theta_max 29.34
_diffrn_reflns_theta_min 3.68
_exptl_absorpt_coefficient_mu 0.163
_exptl_absorpt_correction_T_max 0.9934
_exptl_absorpt_correction_T_min 0.9794
_exptl_absorpt_correction_type multi-scan
_exptl_absorpt_process_details '(<i>CrysAlis PRO</i>; Agilent, 2011)'
_exptl_crystal_colour colourless
_exptl_crystal_density_diffrn 1.710
_exptl_crystal_density_method 'not measured'
_exptl_crystal_description plate
_exptl_crystal_F_000 736
_exptl_crystal_size_max 0.12
_exptl_crystal_size_mid 0.10
_exptl_crystal_size_min 0.06
_refine_diff_density_max 0.254
_refine_diff_density_min -0.222
_refine_ls_extinction_method none
_refine_ls_goodness_of_fit_ref 1.064
_refine_ls_hydrogen_treatment mixed
_refine_ls_matrix_type full
_refine_ls_number_parameters 78
_refine_ls_number_reflns 917
_refine_ls_number_restraints 4
_refine_ls_restrained_S_all 1.062
_refine_ls_R_factor_all 0.0535
_refine_ls_R_factor_gt 0.0468
_refine_ls_shift/su_max 0.000
_refine_ls_shift/su_mean 0.000
_refine_ls_structure_factor_coef Fsqd
_refine_ls_weighting_details 'calc w=1/[\s^2^(Fo^2^)+(0.0240P)^2^+2.0200P] where P=(Fo^2^+2Fc^2^)/3'
_refine_ls_weighting_scheme calc
_refine_ls_wR_factor_gt 0.0955
_refine_ls_wR_factor_ref 0.0997
_reflns_number_gt 769
_reflns_number_total 917
_reflns_threshold_expression I>2sigma(I)
_cod_data_source_file kp2468sup1.cf
_cod_data_source_block I
_cod_database_code 2239301
_cod_database_fobs_code 2239301

loop_
_symmetry_equiv_pos_as_xyz
'x, y, z'
'-x, -y, z'
'-x+1/2, y+1/2, -z'
'x+1/2, -y+1/2, -z'
'x+1/2, y+1/2, z+1/2'
'-x+1/2, -y+1/2, z+1/2'
'-x+1, y+1, -z+1/2'
'x+1, -y+1, -z+1/2'
'-x, -y, -z'
'x, y, -z'
'x-1/2, -y-1/2, z'
'-x-1/2, y-1/2, z'
'-x+1/2, -y+1/2, -z+1/2'
'x+1/2, y+1/2, -z+1/2'
'x, -y, z+1/2'
'-x, y, z+1/2'

loop_
_atom_site_type_symbol
_atom_site_label
_atom_site_fract_x
_atom_site_fract_y
_atom_site_fract_z
_atom_site_U_iso_or_equiv
_atom_site_adp_type
_atom_site_calc_flag
_atom_site_refinement_flags
_atom_site_occupancy
_atom_site_symmetry_multiplicity
N N1 1.0000 0.0000 0.06097(8) 0.0207(4) Uani d S 1 2
O O1 0.7218(2) 0.11263(14) 0.12977(5) 0.0328(3) Uani d . 1 1
O O3 1.1372(3) 0.14626(15) 0.19959(7) 0.0376(4) Uani d D 1 1
O O2 0.5112(3) 0.16787(13) 0.05418(6) 0.0356(4) Uani d . 1 1
C C2 0.8398(3) 0.05696(15) 0.03197(7) 0.0203(3) Uani d . 1 1
C C7 0.6800(3) 0.11721(16) 0.07586(8) 0.0251(4) Uani d . 1 1
Li Li1 1.0000 0.0000 0.15359(19) 0.0360(10) Uani d S 1 2
O O4 0.0000 0.5000 0.2500 0.0595(9) Uani d SD 1 4
H H31 1.158(4) 0.219(2) 0.1789(10) 0.056(8) Uiso d D 1 1
H H1 0.506(12) 0.168(4) 0.0000 0.097(15) Uiso d S 1 2
H H32 1.068(6) 0.161(4) 0.2328(13) 0.037(13) Uiso d PD 0.50 1
H H41 0.043(12) 0.459(6) 0.2190(17) 0.10(3) Uiso d PD 0.50 1
H H33 1.254(6) 0.111(6) 0.211(2) 0.08(2) Uiso d PD 0.50 1

loop_
_atom_site_aniso_label
_atom_site_aniso_U_11
_atom_site_aniso_U_22
_atom_site_aniso_U_33
_atom_site_aniso_U_12
_atom_site_aniso_U_13
_atom_site_aniso_U_23
N1 0.0218(8) 0.0189(8) 0.0214(9) 0.0016(8) 0.000 0.000
O1 0.0355(7) 0.0383(7) 0.0244(6) 0.0065(6) 0.0072(6) -0.0025(5)
O3 0.0474(9) 0.0347(8) 0.0308(8) -0.0074(7) -0.0008(7) 0.0004(6)
O2 0.0293(7) 0.0400(7) 0.0376(7) 0.0154(6) 0.0050(7) 0.0002(6)
C2 0.0198(8) 0.0174(7) 0.0239(8) 0.0002(6) 0.0008(6) -0.0009(6)
C7 0.0258(8) 0.0203(7) 0.0293(9) 0.0019(6) 0.0047(7) -0.0008(6)
Li1 0.046(2) 0.039(2) 0.024(2) -0.005(2) 0.000 0.000
O4 0.076(3) 0.065(2) 0.0372(19) 0.000 0.000 0.000

loop_
_atom_type_symbol
_atom_type_description
_atom_type_scat_dispersion_real
_atom_type_scat_dispersion_imag
_atom_type_scat_source
C C 0.0033 0.0016 'International Tables Vol C Tables 4.2.6.8 and 6.1.1.4'
H H 0.0000 0.0000 'International Tables Vol C Tables 4.2.6.8 and 6.1.1.4'
Li Li -0.0003 0.0001 'International Tables Vol C Tables 4.2.6.8 and 6.1.1.4'
N N 0.0061 0.0033 'International Tables Vol C Tables 4.2.6.8 and 6.1.1.4'
O O 0.0106 0.0060 'International Tables Vol C Tables 4.2.6.8 and 6.1.1.4'

loop_
_geom_angle_atom_site_label_1
_geom_angle_atom_site_label_2
_geom_angle_atom_site_label_3
_geom_angle_site_symmetry_1
_geom_angle_site_symmetry_3
_geom_angle
C2 N1 C2 2_755 . 122.24(19)
C2 N1 Li1 2_755 . 118.88(10)
C2 N1 Li1 . . 118.88(10)
C7 O1 Li1 . . 115.89(16)
Li1 O3 H31 . . 113.4(17)
Li1 O3 H32 . . 110(3)
H31 O3 H32 . . 113(3)
Li1 O3 H33 . . 104(4)
H31 O3 H33 . . 111(4)
H32 O3 H33 . . 105(4)
C7 O2 H1 . . 113(4)
N1 C2 C2 . 10 118.88(10)
N1 C2 C7 . . 111.58(14)
C2 C2 C7 10 . 129.53(9)
O1 C7 O2 . . 124.31(16)
O1 C7 C2 . . 117.47(16)
O2 C7 C2 . . 118.22(15)
O3 Li1 O3 2_755 . 117.6(2)
O3 Li1 N1 2_755 . 121.21(11)
O3 Li1 N1 . . 121.21(11)
O3 Li1 O1 2_755 2_755 96.76(7)
O3 Li1 O1 . 2_755 97.81(7)
N1 Li1 O1 . 2_755 75.84(11)
O3 Li1 O1 2_755 . 97.81(7)
O3 Li1 O1 . . 96.76(7)
N1 Li1 O1 . . 75.84(11)
O1 Li1 O1 2_755 . 151.7(2)
O3 Li1 H33 2_755 . 111.5(14)
O3 Li1 H33 . . 20.9(10)
N1 Li1 H33 . . 123.2(14)
O1 Li1 H33 2_755 . 78.6(10)
O1 Li1 H33 . . 117.7(10)

loop_
_geom_bond_atom_site_label_1
_geom_bond_atom_site_label_2
_geom_bond_site_symmetry_2
_geom_bond_distance
_geom_bond_publ_flag
N1 C2 2_755 1.3313(18) ?
N1 C2 . 1.3313(18) ?
Li1 N1 . 2.053(4) y
O1 C7 . 1.226(2) ?
Li1 O1 . 2.1581(17) y
Li1 O3 . 1.969(3) y
O3 H31 . 0.858(16) ?
O3 H32 . 0.870(19) ?
O3 H33 . 0.86(2) ?
O2 C7 . 1.280(2) ?
O2 H1 . 1.202(3) ?
C2 C2 10 1.418(3) ?
C2 C7 . 1.529(2) ?
Li1 O3 2_755 1.969(3) y
Li1 O1 2_755 2.1580(17) y
Li1 H33 . 2.33(5) ?
O4 H41 . 0.84(2) ?

loop_
_geom_hbond_atom_site_label_D
_geom_hbond_atom_site_label_H
_geom_hbond_atom_site_label_A
_geom_hbond_site_symmetry_A
_geom_hbond_distance_DH
_geom_hbond_distance_HA
_geom_hbond_distance_DA
_geom_hbond_angle_DHA
O2 H1 O2 10 1.202(3) 1.202(3) 2.402(3) 177(8)
O3 H32 O3 7_645 0.870(19) 2.00(2) 2.839(3) 163(4)
O3 H31 O1 11_665 0.858(16) 2.026(17) 2.8825(19) 177(2)
O3 H33 O4 13_655 0.86(2) 2.10(2) 2.9454(17) 169(6)
